data_4341504
loop_
_publ_author_name
'Rajasekharan-Nair, Rajeev'
'Moore, Dean'
'Kennedy, Alan R.'
'Reglinski, John'
'Spicer, Mark D.'

_publ_section_title
;
 The stability of mercaptobenzothiazole based soft scorpionate complexes.
;
_journal_issue 19
_journal_name_full 'Inorganic chemistry'
_journal_page_first 10276
_journal_page_last 10282
_journal_paper_doi 10.1021/ic5013236
_journal_volume 53
_journal_year 2014
_chemical_compound_source 'synthesis as described'
_chemical_formula_moiety 'C21 H13 B1 I1 N3 S5'
_chemical_formula_sum 'C21 H13 B I N3 S5'
_chemical_formula_weight 605.36
_chemical_name_systematic
;
 ?
;
_space_group_IT_number 148
_symmetry_cell_setting trigonal
_symmetry_Int_Tables_number 148
_symmetry_space_group_name_Hall '-R 3'
_symmetry_space_group_name_H-M 'R -3 :H'
_atom_sites_solution_hydrogens geom
_atom_sites_solution_primary direct
_atom_sites_solution_secondary difmap
_audit_conform_dict_location ftp://ftp.iucr.org/pub/cif_core.dic
_audit_conform_dict_name cif_core.dic
_audit_conform_dict_version 2.4
_audit_creation_date 2013-08-16T16:45:54-00:00
_audit_creation_method 'WinGX routine CIF_UPDATE'
_cell_angle_alpha 90.000(5)
_cell_angle_beta 90.000(5)
_cell_angle_gamma 120.000(5)
_cell_formula_units_Z 18
_cell_length_a 31.724(5)
_cell_length_b 31.724(5)
_cell_length_c 12.618(5)
_cell_measurement_reflns_used 7112
_cell_measurement_temperature 123(2)
_cell_measurement_theta_max 28.81
_cell_measurement_theta_min 3.12
_cell_measurement_wavelength 0.71073
_cell_volume 10998(5)
_computing_molecular_graphics 'Ortep-3 for Windows (Farrugia, 1997)'
_computing_publication_material 'WinGX publication routines (Farrugia, 1999)'
_computing_structure_refinement 'SHELXL-97 (Sheldrick, 1997)'
_diffrn_ambient_temperature 123(2)
_diffrn_measured_fraction_theta_full 0.988
_diffrn_measured_fraction_theta_max 0.988
_diffrn_radiation_monochromator graphite
_diffrn_radiation_probe x-ray
_diffrn_radiation_type MoK\a
_diffrn_radiation_wavelength 0.71073
_diffrn_reflns_av_R_equivalents 0.0297
_diffrn_reflns_av_unetI/netI 0.0365
_diffrn_reflns_limit_h_max 40
_diffrn_reflns_limit_h_min -40
_diffrn_reflns_limit_k_max 28
_diffrn_reflns_limit_k_min -39
_diffrn_reflns_limit_l_max 13
_diffrn_reflns_limit_l_min -16
_diffrn_reflns_number 15739
_diffrn_reflns_theta_full 27
_diffrn_reflns_theta_max 27
_diffrn_reflns_theta_min 3.12
_exptl_absorpt_coefficient_mu 1.752
_exptl_absorpt_correction_T_max 1.00000
_exptl_absorpt_correction_T_min 0.97080
_exptl_absorpt_correction_type multi-scan
_exptl_absorpt_process_details
;
        CrysAlisPro, Oxford Diffraction Ltd.,
        Version 1.171.34.40 (release 27-08-2010 CrysAlis171 .NET)
        (compiled Aug 27 2010,11:50:40)
        Empirical absorption correction using spherical harmonics,
 implemented in SCALE3 ABSPACK scaling algorithm.
;
_exptl_crystal_colour Yellow
_exptl_crystal_density_diffrn 1.645
_exptl_crystal_density_method 'not measured'
_exptl_crystal_description prism
_exptl_crystal_F_000 5364
_exptl_crystal_size_max 0.2
_exptl_crystal_size_mid 0.1
_exptl_crystal_size_min 0.1
_refine_diff_density_max 2.658
_refine_diff_density_min -0.635
_refine_diff_density_rms 0.125
_refine_ls_extinction_method none
_refine_ls_goodness_of_fit_ref 1.062
_refine_ls_hydrogen_treatment mixed
_refine_ls_matrix_type full
_refine_ls_number_parameters 284
_refine_ls_number_reflns 5269
_refine_ls_number_restraints 0
_refine_ls_restrained_S_all 1.062
_refine_ls_R_factor_all 0.0484
_refine_ls_R_factor_gt 0.0357
_refine_ls_shift/su_max 0
_refine_ls_shift/su_mean 0
_refine_ls_structure_factor_coef Fsqd
_refine_ls_weighting_details 'calc w=1/[\s^2^(Fo^2^)+(0.0442P)^2^+97.9656P] where P=(Fo^2^+2Fc^2^)/3'
_refine_ls_weighting_scheme calc
_refine_ls_wR_factor_gt 0.097
_refine_ls_wR_factor_ref 0.1032
_reflns_number_gt 4291
_reflns_number_total 5269
_reflns_threshold_expression >2sigma(I)
_cod_data_source_file ic5013236_si_002.cif
_cod_data_source_block sbtbzyellow
_cod_original_sg_symbol_H-M 'R -3'
_cod_original_formula_sum 'C21 H13 B1 I1 N3 S5'
_cod_database_code 4341504

loop_
_symmetry_equiv_pos_as_xyz
'x, y, z'
'-y, x-y, z'
'-x+y, -x, z'
'x+2/3, y+1/3, z+1/3'
'-y+2/3, x-y+1/3, z+1/3'
'-x+y+2/3, -x+1/3, z+1/3'
'x+1/3, y+2/3, z+2/3'
'-y+1/3, x-y+2/3, z+2/3'
'-x+y+1/3, -x+2/3, z+2/3'
'-x, -y, -z'
'y, -x+y, -z'
'x-y, x, -z'
'-x+2/3, -y+1/3, -z+1/3'
'y+2/3, -x+y+1/3, -z+1/3'
'x-y+2/3, x+1/3, -z+1/3'
'-x+1/3, -y+2/3, -z+2/3'
'y+1/3, -x+y+2/3, -z+2/3'
'x-y+1/3, x+2/3, -z+2/3'

loop_
_atom_site_label
_atom_site_type_symbol
_atom_site_fract_x
_atom_site_fract_y
_atom_site_fract_z
_atom_site_U_iso_or_equiv
_atom_site_adp_type
_atom_site_occupancy
_atom_site_symmetry_multiplicity
_atom_site_calc_flag
_atom_site_refinement_flags
I1 I 0.700411(10) 0.048510(10) 0.12982(2) 0.02270(10) Uani 1 1 d .
S3 S 0.43591(4) 0.06553(4) 0.26320(8) 0.0212(2) Uani 1 1 d .
S4 S 0.41240(4) 0.03417(4) 0.03806(8) 0.0183(2) Uani 1 1 d .
S5 S 0.42242(4) 0.01047(4) -0.18496(8) 0.0194(2) Uani 1 1 d .
S2 S 0.49561(4) 0.15707(4) -0.01416(11) 0.0321(3) Uani 1 1 d .
S1 S 0.60114(4) 0.22560(4) -0.03401(12) 0.0353(3) Uani 1 1 d .
N2 N 0.50264(12) 0.07598(12) 0.1316(3) 0.0163(7) Uani 1 1 d .
N1 N 0.56794(12) 0.13473(12) 0.0038(3) 0.0179(7) Uani 1 1 d .
N3 N 0.49729(11) 0.05331(11) -0.0620(3) 0.0155(7) Uani 1 1 d .
C20 C 0.47888(15) 0.02306(14) -0.2348(3) 0.0188(8) Uani 1 1 d .
C1 C 0.61904(14) 0.15576(14) -0.0024(3) 0.0183(8) Uani 1 1 d .
C15 C 0.51541(14) 0.04587(14) -0.1583(3) 0.0171(8) Uani 1 1 d .
C13 C 0.49517(15) 0.08935(16) 0.3097(3) 0.0231(9) Uani 1 1 d .
C014 C 0.44966(14) 0.03553(14) -0.0654(3) 0.0174(8) Uani 1 1 d .
C2 C 0.64646(14) 0.13290(15) 0.0106(3) 0.0200(8) Uani 1 1 d .
H2 H 0.6315 0.1 0.0275 0.024 Uiso 1 1 calc R
C17 C 0.57274(15) 0.04764(15) -0.2808(3) 0.0216(9) Uani 1 1 d .
H17 H 0.6044 0.0555 -0.2976 0.026 Uiso 1 1 calc R
C14 C 0.45575(14) 0.06110(14) 0.1390(3) 0.0164(8) Uani 1 1 d .
C8 C 0.52673(15) 0.09260(15) 0.2297(3) 0.0210(9) Uani 1 1 d .
C7 C 0.55227(16) 0.16727(15) -0.0129(4) 0.0241(9) Uani 1 1 d .
C6 C 0.64297(16) 0.20546(15) -0.0236(4) 0.0255(9) Uani 1 1 d .
C3 C 0.69650(15) 0.16023(17) -0.0020(3) 0.0244(9) Uani 1 1 d .
H3 H 0.715 0.1451 0.0048 0.029 Uiso 1 1 calc R
C4 C 0.71968(16) 0.20943(18) -0.0246(4) 0.0324(11) Uani 1 1 d .
H4 H 0.7533 0.2267 -0.0335 0.039 Uiso 1 1 calc R
C19 C 0.48888(16) 0.01248(16) -0.3350(3) 0.0231(9) Uani 1 1 d .
H19 H 0.4645 -0.0026 -0.3855 0.028 Uiso 1 1 calc R
C12 C 0.51148(17) 0.10309(18) 0.4133(4) 0.0305(10) Uani 1 1 d .
H12 H 0.4905 0.1014 0.4666 0.037 Uiso 1 1 calc R
C5 C 0.69319(17) 0.23309(17) -0.0339(4) 0.0316(11) Uani 1 1 d .
H5 H 0.7085 0.2664 -0.0467 0.038 Uiso 1 1 calc R
C9 C 0.57563(16) 0.10911(17) 0.2496(4) 0.0266(10) Uani 1 1 d .
H9 H 0.5967 0.1112 0.1961 0.032 Uiso 1 1 calc R
C18 C 0.53638(16) 0.02513(16) -0.3571(3) 0.0236(9) Uani 1 1 d .
H18 H 0.5442 0.0185 -0.4238 0.028 Uiso 1 1 calc R
C11 C 0.55992(18) 0.1193(2) 0.4340(4) 0.0378(12) Uani 1 1 d .
H11 H 0.5717 0.1283 0.5026 0.045 Uiso 1 1 calc R
C10 C 0.59142(18) 0.1224(2) 0.3532(4) 0.0366(12) Uani 1 1 d .
H10 H 0.6239 0.1336 0.3693 0.044 Uiso 1 1 calc R
B1 B 0.53321(16) 0.08038(16) 0.0312(4) 0.0161(9) Uani 1 1 d .
C16 C 0.56310(15) 0.05862(14) -0.1812(3) 0.0196(8) Uani 1 1 d .
H16 H 0.5877 0.074 -0.1312 0.024 Uiso 1 1 calc R
H1 H 0.5524(14) 0.0622(14) 0.045(3) 0.016(9) Uiso 1 1 d .

loop_
_atom_site_aniso_label
_atom_site_aniso_U_11
_atom_site_aniso_U_22
_atom_site_aniso_U_33
_atom_site_aniso_U_23
_atom_site_aniso_U_13
_atom_site_aniso_U_12
I1 0.02168(15) 0.01944(15) 0.02409(16) 0.00240(11) 0.00182(11) 0.00811(11)
S3 0.0199(5) 0.0277(5) 0.0177(5) -0.0023(4) 0.0024(4) 0.0133(4)
S4 0.0163(5) 0.0239(5) 0.0164(5) -0.0004(4) 0.0021(4) 0.0113(4)
S5 0.0173(5) 0.0254(5) 0.0166(5) -0.0013(4) -0.0001(4) 0.0116(4)
S2 0.0264(6) 0.0263(6) 0.0509(8) 0.0025(5) -0.0035(5) 0.0187(5)
S1 0.0324(6) 0.0167(5) 0.0555(8) 0.0048(5) -0.0062(6) 0.0112(5)
N2 0.0168(16) 0.0173(16) 0.0165(17) -0.0006(13) -0.0001(13) 0.0099(14)
N1 0.0172(16) 0.0189(16) 0.0182(17) 0.0014(14) 0.0002(13) 0.0096(14)
N3 0.0166(16) 0.0137(15) 0.0167(17) -0.0006(13) 0.0005(13) 0.0081(13)
C20 0.0208(19) 0.0195(19) 0.020(2) 0.0021(16) 0.0015(16) 0.0129(17)
C1 0.0168(19) 0.021(2) 0.015(2) -0.0008(16) -0.0006(15) 0.0076(16)
C15 0.022(2) 0.0155(18) 0.017(2) 0.0014(15) 0.0042(16) 0.0113(16)
C13 0.021(2) 0.026(2) 0.022(2) -0.0011(18) -0.0002(17) 0.0123(18)
C014 0.0192(19) 0.0164(18) 0.019(2) 0.0019(16) 0.0009(16) 0.0110(16)
C2 0.019(2) 0.021(2) 0.018(2) -0.0002(16) -0.0001(16) 0.0083(17)
C17 0.019(2) 0.024(2) 0.025(2) 0.0029(17) 0.0062(17) 0.0124(17)
C14 0.0189(19) 0.0166(18) 0.016(2) 0.0018(15) 0.0025(15) 0.0108(16)
C8 0.024(2) 0.023(2) 0.017(2) -0.0002(17) 0.0003(17) 0.0127(18)
C7 0.028(2) 0.016(2) 0.029(2) -0.0009(17) -0.0014(19) 0.0117(18)
C6 0.026(2) 0.022(2) 0.026(2) -0.0010(18) -0.0041(18) 0.0101(18)
C3 0.018(2) 0.035(2) 0.019(2) -0.0050(18) 0.0003(17) 0.0122(19)
C4 0.018(2) 0.036(3) 0.028(3) -0.002(2) 0.0011(19) 0.0025(19)
C19 0.028(2) 0.028(2) 0.019(2) -0.0003(17) -0.0008(17) 0.0181(19)
C12 0.029(2) 0.041(3) 0.021(2) -0.005(2) 0.0009(19) 0.017(2)
C5 0.027(2) 0.023(2) 0.033(3) -0.0019(19) -0.003(2) 0.0030(19)
C9 0.024(2) 0.039(3) 0.018(2) -0.0012(19) 0.0007(18) 0.017(2)
C18 0.031(2) 0.030(2) 0.016(2) 0.0017(17) 0.0055(18) 0.019(2)
C11 0.034(3) 0.058(3) 0.022(2) -0.008(2) -0.005(2) 0.023(3)
C10 0.025(2) 0.056(3) 0.028(3) -0.006(2) -0.005(2) 0.020(2)
B1 0.016(2) 0.016(2) 0.017(2) 0.0008(17) -0.0005(17) 0.0089(18)
C16 0.0191(19) 0.0174(19) 0.024(2) 0.0013(16) 0.0040(17) 0.0101(16)

loop_
_atom_type_symbol
_atom_type_description
_atom_type_scat_dispersion_real
_atom_type_scat_dispersion_imag
_atom_type_scat_source
C C 0.0033 0.0016 'International Tables Vol C Tables 4.2.6.8 and 6.1.1.4'
H H 0 0 'International Tables Vol C Tables 4.2.6.8 and 6.1.1.4'
C C 0.0033 0.0016 'International Tables Vol C Tables 4.2.6.8 and 6.1.1.4'
N N 0.0061 0.0033 'International Tables Vol C Tables 4.2.6.8 and 6.1.1.4'
S S 0.1246 0.1234 'International Tables Vol C Tables 4.2.6.8 and 6.1.1.4'
I I -0.4742 1.8119 'International Tables Vol C Tables 4.2.6.8 and 6.1.1.4'
B B 0.0013 0.0007 'International Tables Vol C Tables 4.2.6.8 and 6.1.1.4'

loop_
_geom_angle_atom_site_label_1
_geom_angle_atom_site_label_2
_geom_angle_atom_site_label_3
_geom_angle
C14 S3 C13 89.0(2)
C014 S4 C14 100.07(19)
C014 S5 C20 89.39(19)
C7 S1 C6 92.0(2)
C14 N2 C8 112.0(3)
C14 N2 B1 129.0(3)
C8 N2 B1 118.9(3)
C7 N1 C1 113.5(3)
C7 N1 B1 123.3(3)
C1 N1 B1 123.1(3)
C014 N3 C15 112.0(3)
C014 N3 B1 128.5(3)
C15 N3 B1 119.5(3)
C19 C20 C15 121.6(4)
C19 C20 S5 127.3(3)
C15 C20 S5 111.0(3)
C6 C1 C2 118.9(4)
C6 C1 N1 113.1(4)
C2 C1 N1 127.9(4)
C16 C15 C20 120.4(4)
C16 C15 N3 127.3(4)
C20 C15 N3 112.2(3)
C8 C13 C12 121.2(4)
C8 C13 S3 111.7(3)
C12 C13 S3 127.2(3)
N3 C014 S5 115.3(3)
N3 C014 S4 126.9(3)
S5 C014 S4 117.8(2)
C3 C2 C1 118.6(4)
C3 C2 H2 120.7
C1 C2 H2 120.7
C16 C17 C18 121.8(4)
C16 C17 H17 119.1
C18 C17 H17 119.1
N2 C14 S3 115.4(3)
N2 C14 S4 126.3(3)
S3 C14 S4 118.2(2)
C13 C8 C9 121.6(4)
C13 C8 N2 112.0(4)
C9 C8 N2 126.4(4)
N1 C7 S2 128.4(3)
N1 C7 S1 111.1(3)
S2 C7 S1 120.5(2)
C5 C6 C1 122.5(4)
C5 C6 S1 127.3(4)
C1 C6 S1 110.2(3)
C4 C3 C2 121.8(4)
C4 C3 H3 119.1
C2 C3 H3 119.1
C3 C4 C5 120.4(4)
C3 C4 H4 119.8
C5 C4 H4 119.8
C18 C19 C20 117.6(4)
C18 C19 H19 121.2
C20 C19 H19 121.2
C11 C12 C13 117.7(4)
C11 C12 H12 121.2
C13 C12 H12 121.2
C4 C5 C6 117.8(4)
C4 C5 H5 121.1
C6 C5 H5 121.1
C10 C9 C8 116.7(4)
C10 C9 H9 121.6
C8 C9 H9 121.6
C19 C18 C17 120.8(4)
C19 C18 H18 119.6
C17 C18 H18 119.6
C12 C11 C10 120.8(5)
C12 C11 H11 119.6
C10 C11 H11 119.6
C9 C10 C11 122.0(4)
C9 C10 H10 119
C11 C10 H10 119
N1 B1 N2 110.2(3)
N1 B1 N3 111.1(3)
N2 B1 N3 108.2(3)
N1 B1 H1 111(2)
N2 B1 H1 109(2)
N3 B1 H1 107(2)
C17 C16 C15 117.6(4)
C17 C16 H16 121.2
C15 C16 H16 121.2

loop_
_geom_bond_atom_site_label_1
_geom_bond_atom_site_label_2
_geom_bond_distance
S3 C14 1.720(4)
S3 C13 1.740(4)
S4 C014 1.747(4)
S4 C14 1.752(4)
S5 C014 1.723(4)
S5 C20 1.746(4)
S2 C7 1.660(4)
S1 C7 1.740(4)
S1 C6 1.742(5)
N2 C14 1.320(5)
N2 C8 1.411(5)
N2 B1 1.559(6)
N1 C7 1.368(5)
N1 C1 1.413(5)
N1 B1 1.551(5)
N3 C014 1.323(5)
N3 C15 1.413(5)
N3 B1 1.562(5)
C20 C19 1.384(6)
C20 C15 1.400(6)
C1 C6 1.392(6)
C1 C2 1.393(6)
C15 C16 1.387(5)
C13 C8 1.389(6)
C13 C12 1.393(6)
C2 C3 1.386(6)
C2 H2 0.93
C17 C16 1.379(6)
C17 C18 1.394(6)
C17 H17 0.93
C8 C9 1.390(6)
C6 C5 1.388(6)
C3 C4 1.382(7)
C3 H3 0.93
C4 C5 1.384(7)
C4 H4 0.93
C19 C18 1.380(6)
C19 H19 0.93
C12 C11 1.380(7)
C12 H12 0.93
C5 H5 0.93
C9 C10 1.388(7)
C9 H9 0.93
C18 H18 0.93
C11 C10 1.397(7)
C11 H11 0.93
C10 H10 0.93
B1 H1 1.04(4)
C16 H16 0.93

loop_
_geom_torsion_atom_site_label_1
_geom_torsion_atom_site_label_2
_geom_torsion_atom_site_label_3
_geom_torsion_atom_site_label_4
_geom_torsion
C014 S5 C20 C19 178.9(4)
C014 S5 C20 C15 -0.4(3)
C7 N1 C1 C6 0.4(5)
B1 N1 C1 C6 -177.4(4)
C7 N1 C1 C2 179.9(4)
B1 N1 C1 C2 2.1(6)
C19 C20 C15 C16 0.0(6)
S5 C20 C15 C16 179.3(3)
C19 C20 C15 N3 179.9(4)
S5 C20 C15 N3 -0.8(4)
C014 N3 C15 C16 -178.1(4)
B1 N3 C15 C16 2.4(6)
C014 N3 C15 C20 2.1(5)
B1 N3 C15 C20 -177.4(3)
C14 S3 C13 C8 -0.2(3)
C14 S3 C13 C12 -178.6(4)
C15 N3 C014 S5 -2.4(4)
B1 N3 C014 S5 177.0(3)
C15 N3 C014 S4 176.5(3)
B1 N3 C014 S4 -4.1(6)
C20 S5 C014 N3 1.6(3)
C20 S5 C014 S4 -177.4(2)
C14 S4 C014 N3 -0.8(4)
C14 S4 C014 S5 178.1(2)
C6 C1 C2 C3 -2.5(6)
N1 C1 C2 C3 178.1(4)
C8 N2 C14 S3 0.1(4)
B1 N2 C14 S3 -175.4(3)
C8 N2 C14 S4 -175.4(3)
B1 N2 C14 S4 9.0(6)
C13 S3 C14 N2 0.1(3)
C13 S3 C14 S4 176.0(3)
C014 S4 C14 N2 -1.5(4)
C014 S4 C14 S3 -176.9(2)
C12 C13 C8 C9 0.7(7)
S3 C13 C8 C9 -177.8(3)
C12 C13 C8 N2 178.8(4)
S3 C13 C8 N2 0.3(5)
C14 N2 C8 C13 -0.2(5)
B1 N2 C8 C13 175.8(3)
C14 N2 C8 C9 177.8(4)
B1 N2 C8 C9 -6.2(6)
C1 N1 C7 S2 179.0(3)
B1 N1 C7 S2 -3.2(6)
C1 N1 C7 S1 -1.4(5)
B1 N1 C7 S1 176.5(3)
C6 S1 C7 N1 1.5(4)
C6 S1 C7 S2 -178.8(3)
C2 C1 C6 C5 1.0(7)
N1 C1 C6 C5 -179.4(4)
C2 C1 C6 S1 -178.8(3)
N1 C1 C6 S1 0.7(5)
C7 S1 C6 C5 178.9(5)
C7 S1 C6 C1 -1.3(4)
C1 C2 C3 C4 1.6(7)
C2 C3 C4 C5 0.8(7)
C15 C20 C19 C18 0.2(6)
S5 C20 C19 C18 -179.0(3)
C8 C13 C12 C11 -1.0(7)
S3 C13 C12 C11 177.3(4)
C3 C4 C5 C6 -2.2(7)
C1 C6 C5 C4 1.3(7)
S1 C6 C5 C4 -178.8(4)
C13 C8 C9 C10 -0.2(7)
N2 C8 C9 C10 -178.0(4)
C20 C19 C18 C17 0.1(6)
C16 C17 C18 C19 -0.7(6)
C13 C12 C11 C10 0.9(8)
C8 C9 C10 C11 0.1(8)
C12 C11 C10 C9 -0.5(9)
C7 N1 B1 N2 -55.8(5)
C1 N1 B1 N2 121.8(4)
C7 N1 B1 N3 64.1(5)
C1 N1 B1 N3 -118.2(4)
C14 N2 B1 N1 109.5(4)
C8 N2 B1 N1 -65.8(4)
C14 N2 B1 N3 -12.2(5)
C8 N2 B1 N3 172.5(3)
C014 N3 B1 N1 -111.5(4)
C15 N3 B1 N1 67.9(4)
C014 N3 B1 N2 9.6(5)
C15 N3 B1 N2 -171.0(3)
C18 C17 C16 C15 0.8(6)
C20 C15 C16 C17 -0.5(6)
N3 C15 C16 C17 179.7(4)
